data_4032814
loop_
_publ_author_name
'Zhu, Xin-Yu'
'Li, Ming'
'Han, Ya-Ping'
'Chen, Si'
'Li, Xue-Song'
'Liang, Yong-Min'

_publ_section_title
;
 Copper-Catalyzed Oxidative Cyclization of Alkynes with Sulfonylhydrazides
 Leading to 2-Sulfonated 9H-pyrrolo[1,2-a]indol-9-ones.
;
_journal_issue 16
_journal_name_full 'The Journal of organic chemistry'
_journal_page_first 8761
_journal_page_last 8768
_journal_paper_doi 10.1021/acs.joc.7b01497
_journal_volume 82
_journal_year 2017
_chemical_formula_moiety 'C25 H19 N O4 S'
_chemical_formula_sum 'C25 H19 N O4 S'
_chemical_formula_weight 429.47
_space_group_crystal_system monoclinic
_space_group_IT_number 14
_space_group_name_Hall '-P 2ybc'
_space_group_name_H-M_alt 'P 1 21/c 1'
_symmetry_space_group_name_Hall '-P 2ybc'
_symmetry_space_group_name_H-M 'P 1 21/c 1'
_atom_sites_solution_hydrogens geom
_atom_sites_solution_primary direct
_audit_creation_date 2017-04-07
_audit_creation_method
;
Olex2 1.2
(compiled 2017.03.28 svn.r3405 for OlexSys, GUI svn.r5335)
;
_cell_angle_alpha 90
_cell_angle_beta 91.919(5)
_cell_angle_gamma 90
_cell_formula_units_Z 4
_cell_length_a 17.0424(8)
_cell_length_b 5.8162(3)
_cell_length_c 21.1265(12)
_cell_measurement_reflns_used 1215
_cell_measurement_temperature 289.86(10)
_cell_measurement_theta_max 22.5720
_cell_measurement_theta_min 4.0000
_cell_volume 2092.93(19)
_computing_cell_refinement
;
CrysAlisPro, Agilent Technologies,
Version 1.171.36.28 (release 01-02-2013 CrysAlis171 .NET)
(compiled Feb  1 2013,16:14:44)
;
_computing_data_collection
;
CrysAlisPro, Agilent Technologies,
Version 1.171.36.28 (release 01-02-2013 CrysAlis171 .NET)
(compiled Feb  1 2013,16:14:44)
;
_computing_data_reduction
;
CrysAlisPro, Agilent Technologies,
Version 1.171.36.28 (release 01-02-2013 CrysAlis171 .NET)
(compiled Feb  1 2013,16:14:44)
;
_computing_molecular_graphics 'Olex2 (Dolomanov et al., 2009)'
_computing_publication_material 'Olex2 (Dolomanov et al., 2009)'
_computing_structure_refinement 'ShelXL (Sheldrick, 2015)'
_computing_structure_solution 'ShelXS (Sheldrick, 2008)'
_diffrn_ambient_temperature 289.86(10)
_diffrn_detector_area_resol_mean 16.0733
_diffrn_measured_fraction_theta_full 0.998
_diffrn_measured_fraction_theta_max 0.998
_diffrn_measurement_details
;
#__ type_ start__ end____ width___ exp.time_
  1 omega  -98.00  -64.00   1.0000    5.0000
omega____ theta____ kappa____ phi______ frames
    -      -19.5055  178.0000  -30.0000 34

#__ type_ start__ end____ width___ exp.time_
  2 omega  -47.00   89.00   1.0000    5.0000
omega____ theta____ kappa____ phi______ frames
    -       22.7867    0.0000  -30.0000 136

#__ type_ start__ end____ width___ exp.time_
  3 omega    8.00   61.00   1.0000    5.0000
omega____ theta____ kappa____ phi______ frames
    -       22.7867  -19.0000   60.0000 53
;
_diffrn_measurement_device_type 'SuperNova, Dual, Cu at zero, Eos'
_diffrn_measurement_method '\w scans'
_diffrn_orient_matrix_UB_11 0.0211995000
_diffrn_orient_matrix_UB_12 0.0108230000
_diffrn_orient_matrix_UB_13 -0.0281913000
_diffrn_orient_matrix_UB_21 0.0194191000
_diffrn_orient_matrix_UB_22 0.0985139000
_diffrn_orient_matrix_UB_23 0.0126207000
_diffrn_orient_matrix_UB_31 0.0300972000
_diffrn_orient_matrix_UB_32 -0.0710636000
_diffrn_orient_matrix_UB_33 0.0132521000
_diffrn_radiation_monochromator mirror
_diffrn_radiation_type MoK\a
_diffrn_radiation_wavelength 0.71073
_diffrn_reflns_av_R_equivalents 0.0358
_diffrn_reflns_av_unetI/netI 0.0628
_diffrn_reflns_Laue_measured_fraction_full 0.998
_diffrn_reflns_Laue_measured_fraction_max 0.998
_diffrn_reflns_limit_h_max 21
_diffrn_reflns_limit_h_min -12
_diffrn_reflns_limit_k_max 7
_diffrn_reflns_limit_k_min -3
_diffrn_reflns_limit_l_max 26
_diffrn_reflns_limit_l_min -25
_diffrn_reflns_number 7389
_diffrn_reflns_point_group_measured_fraction_full 0.998
_diffrn_reflns_point_group_measured_fraction_max 0.998
_diffrn_reflns_theta_full 25.242
_diffrn_reflns_theta_max 26.021
_diffrn_reflns_theta_min 3.589
_diffrn_source 'SuperNova (Mo) X-ray Source'
_exptl_absorpt_coefficient_mu 0.187
_exptl_absorpt_correction_T_max 1.00000
_exptl_absorpt_correction_T_min 0.69734
_exptl_absorpt_correction_type multi-scan
_exptl_absorpt_process_details
;
CrysAlisPro, Agilent Technologies,
Version 1.171.36.28 (release 01-02-2013 CrysAlis171 .NET)
(compiled Feb  1 2013,16:14:44)
Empirical absorption correction using spherical harmonics,
 implemented in SCALE3 ABSPACK scaling algorithm.
;
_exptl_crystal_colour 'clear dark yellow'
_exptl_crystal_colour_lustre clear
_exptl_crystal_colour_modifier dark
_exptl_crystal_colour_primary yellow
_exptl_crystal_density_diffrn 1.363
_exptl_crystal_description needle
_exptl_crystal_F_000 896
_exptl_crystal_size_max 0.24
_exptl_crystal_size_mid 0.12
_exptl_crystal_size_min 0.11
_refine_diff_density_max 0.223
_refine_diff_density_min -0.272
_refine_diff_density_rms 0.043
_refine_ls_extinction_method none
_refine_ls_goodness_of_fit_ref 1.044
_refine_ls_hydrogen_treatment constr
_refine_ls_matrix_type full
_refine_ls_number_parameters 337
_refine_ls_number_reflns 4111
_refine_ls_number_restraints 80
_refine_ls_restrained_S_all 1.071
_refine_ls_R_factor_all 0.1140
_refine_ls_R_factor_gt 0.0633
_refine_ls_shift/su_max 0.000
_refine_ls_shift/su_mean 0.000
_refine_ls_structure_factor_coef Fsqd
_refine_ls_weighting_details 'w=1/[\s^2^(Fo^2^)+(0.0627P)^2^+0.2908P] where P=(Fo^2^+2Fc^2^)/3'
_refine_ls_weighting_scheme calc
_refine_ls_wR_factor_gt 0.1368
_refine_ls_wR_factor_ref 0.1746
_reflns_Friedel_coverage 0.000
_reflns_number_gt 2322
_reflns_number_total 4111
_reflns_threshold_expression 'I > 2\s(I)'
_cod_data_source_file jo7b01497_si_002.cif
_cod_data_source_block zhuxy_1216
_cod_original_cell_volume 2092.91(19)
_cod_database_code 4032814
_shelx_shelxl_version_number 2014/7
_shelx_space_group_comment
;
The symmetry employed for this shelxl refinement is uniquely defined
by the following loop, which should always be used as a source of
symmetry information in preference to the above space-group names.
They are only intended as comments.
;
_reflns_odcompleteness_completeness 99.68
_reflns_odcompleteness_iscentric 1
_reflns_odcompleteness_theta 26.32
_olex2_refinement_description
;
1. Fixed Uiso
 At 1.2 times of:
  All C(H) groups
 At 1.5 times of:
  All C(H,H,H) groups
2. Restrained distances
 O2-C18
 1.4 with sigma of 0.01
3. Rigid bond restraints
 O2, C18
 with sigma for 1-2 distances of 0.008 and sigma for 1-3 distances of 0.008
4. Uiso/Uaniso restraints and constraints
Uanis(C16) \\sim Ueq, Uanis(C17) \\sim Ueq, Uanis(C17') \\sim Ueq, Uanis(C16')
\\sim Ueq, Uanis(C14') \\sim Ueq, Uanis(C13') \\sim Ueq, Uanis(C13) \\sim Ueq,
Uanis(C14) \\sim Ueq: with sigma of 0.01 and sigma for terminal atoms of 0.02
Uanis(C15) \\sim Ueq: with sigma of 0.01 and sigma for terminal atoms of 0.02
Uanis(O2') \\sim Ueq, Uanis(O2) \\sim Ueq, Uanis(C18') \\sim Ueq, Uanis(C18)
\\sim Ueq: with sigma of 0.01 and sigma for terminal atoms of 0.02
5. Others
 Fixed Sof: O2(0.7) C13(0.75) H13(0.75) C14(0.75) H14(0.75) C16(0.75)
 C17(0.75) H17(0.75) C18(0.7) H18A(0.7) H18B(0.7) H18C(0.7) O2'(0.3) C13'(0.25)
 H13'(0.25) C14'(0.25) H14'(0.25) C16'(0.25) C17'(0.25) H17'(0.25) C18'(0.3)
 H18D(0.3) H18E(0.3) H18F(0.3)
6.a Aromatic/amide H refined with riding coordinates:
 C2(H2), C3(H3), C4(H4), C5(H5), C11(H11), C20(H20), C21(H21), C23(H23),
 C24(H24), C13(H13), C14(H14), C16(H16), C17(H17), C13'(H13'), C14'(H14'),
 C17'(H17')
6.b Idealised Me refined as rotating group:
 C25(H25A,H25B,H25C), C18(H18A,H18B,H18C), C18'(H18D,H18E,H18F)
;
_olex2_date_sample_data_collection 2016-12-16
_olex2_submission_special_instructions 'No special instructions were received'

loop_
_space_group_symop_operation_xyz
'x, y, z'
'-x, y+1/2, -z+1/2'
'-x, -y, -z'
'x, -y-1/2, z-1/2'

loop_
_atom_site_label
_atom_site_type_symbol
_atom_site_fract_x
_atom_site_fract_y
_atom_site_fract_z
_atom_site_U_iso_or_equiv
_atom_site_adp_type
_atom_site_occupancy
_atom_site_site_symmetry_order
_atom_site_calc_flag
_atom_site_refinement_flags_posn
_atom_site_refinement_flags_adp
_atom_site_refinement_flags_occupancy
_atom_site_disorder_assembly
_atom_site_disorder_group
S1 S 0.35898(5) 0.68823(15) 0.44582(4) 0.0604(3) Uani 1 1 d . . . . .
O1 O 0.25093(16) 0.3902(5) 0.71432(12) 0.0940(8) Uani 1 1 d . . . . .
O3 O 0.36219(15) 0.9345(4) 0.45257(12) 0.0848(8) Uani 1 1 d . . . . .
O4 O 0.42436(11) 0.5787(4) 0.41697(10) 0.0725(7) Uani 1 1 d . . . . .
N1 N 0.38087(13) 0.3020(4) 0.59226(11) 0.0533(6) Uani 1 1 d . . . . .
C1 C 0.40518(18) 0.1242(6) 0.63473(14) 0.0561(8) Uani 1 1 d . . . . .
C2 C 0.46117(19) -0.0425(6) 0.62794(16) 0.0652(9) Uani 1 1 d . . . . .
H2 H 0.4913 -0.0504 0.5921 0.078 Uiso 1 1 calc R . . . .
C3 C 0.4705(2) -0.1991(7) 0.67743(19) 0.0781(11) Uani 1 1 d . . . . .
H3 H 0.5076 -0.3157 0.6745 0.094 Uiso 1 1 calc R . . . .
C4 C 0.4263(2) -0.1857(7) 0.7305(2) 0.0849(12) Uani 1 1 d . . . . .
H4 H 0.4341 -0.2924 0.7629 0.102 Uiso 1 1 calc R . . . .
C5 C 0.3705(2) -0.0158(7) 0.73635(18) 0.0828(11) Uani 1 1 d . . . . .
H5 H 0.3411 -0.0062 0.7726 0.099 Uiso 1 1 calc R . . . .
C6 C 0.3588(2) 0.1400(6) 0.68742(15) 0.0650(9) Uani 1 1 d . . . . .
C7 C 0.3013(2) 0.3295(6) 0.67824(15) 0.0662(9) Uani 1 1 d . . . . .
C8 C 0.31820(17) 0.4257(6) 0.61473(14) 0.0558(8) Uani 1 1 d . . . . .
C9 C 0.29562(17) 0.5888(5) 0.56940(14) 0.0527(8) Uani 1 1 d . . . . .
C10 C 0.34918(16) 0.5547(5) 0.51858(13) 0.0529(8) Uani 1 1 d . . . . .
C11 C 0.39972(17) 0.3768(5) 0.53475(14) 0.0557(8) Uani 1 1 d . . . . .
H11 H 0.4395 0.3194 0.5102 0.067 Uiso 1 1 calc R . . . .
C12 C 0.22811(18) 0.7430(6) 0.57356(15) 0.0582(8) Uani 1 1 d . . . . .
C15 C 0.0952(3) 1.0206(9) 0.5834(3) 0.0963(14) Uani 1 1 d . U . . .
C19 C 0.27406(18) 0.6178(6) 0.40060(14) 0.0571(8) Uani 1 1 d . . . . .
C20 C 0.2460(2) 0.7680(7) 0.35460(19) 0.0841(11) Uani 1 1 d . . . . .
H20 H 0.2690 0.9120 0.3503 0.101 Uiso 1 1 calc R . . . .
C21 C 0.1834(3) 0.7034(9) 0.3148(2) 0.1047(15) Uani 1 1 d . . . . .
H21 H 0.1657 0.8034 0.2831 0.126 Uiso 1 1 calc R . . . .
C22 C 0.1472(2) 0.4944(10) 0.3215(2) 0.0923(13) Uani 1 1 d . . . . .
C23 C 0.1759(2) 0.3512(7) 0.3667(2) 0.0952(13) Uani 1 1 d . . . . .
H23 H 0.1520 0.2091 0.3718 0.114 Uiso 1 1 calc R . . . .
C24 C 0.2396(2) 0.4075(7) 0.40576(19) 0.0837(12) Uani 1 1 d . . . . .
H24 H 0.2589 0.3022 0.4355 0.100 Uiso 1 1 calc R . . . .
C25 C 0.0800(3) 0.4206(11) 0.2766(3) 0.155(2) Uani 1 1 d . . . . .
H25A H 0.0332 0.5019 0.2870 0.233 Uiso 1 1 calc GR . . . .
H25B H 0.0715 0.2583 0.2808 0.233 Uiso 1 1 calc GR . . . .
H25C H 0.0931 0.4552 0.2338 0.233 Uiso 1 1 calc GR . . . .
O2 O 0.0267(4) 1.1351(13) 0.5990(3) 0.125(2) Uani 0.7 1 d D U P A 1
C13 C 0.2247(3) 0.9525(10) 0.5456(3) 0.0805(14) Uani 0.75 1 d . U P A 1
H13 H 0.2677 1.0052 0.5238 0.097 Uiso 0.75 1 calc R . P A 1
C14 C 0.1590(4) 1.0891(11) 0.5487(3) 0.1026(19) Uani 0.75 1 d . U P A 1
H14 H 0.1572 1.2289 0.5273 0.123 Uiso 0.75 1 calc R . P A 1
C16 C 0.0974(3) 0.8067(13) 0.6089(3) 0.107(2) Uani 0.75 1 d . U P A 1
H16 H 0.0533 0.7508 0.6287 0.128 Uiso 1 1 calc R . . A 1
C17 C 0.1630(3) 0.6702(11) 0.6063(3) 0.0879(16) Uani 0.75 1 d . U P A 1
H17 H 0.1640 0.5282 0.6265 0.106 Uiso 0.75 1 calc R . P A 1
C18 C 0.0074(9) 1.3123(19) 0.5570(6) 0.214(7) Uani 0.7 1 d D U P A 1
H18A H 0.0232 1.2714 0.5153 0.321 Uiso 0.7 1 calc GR . P A 1
H18B H 0.0339 1.4505 0.5704 0.321 Uiso 0.7 1 calc GR . P A 1
H18C H -0.0483 1.3374 0.5564 0.321 Uiso 0.7 1 calc GR . P A 1
O2' O 0.0333(9) 1.188(3) 0.5617(8) 0.110(4) Uani 0.3 1 d . U P A 2
C13' C 0.1788(9) 0.828(3) 0.5215(7) 0.075(4) Uani 0.25 1 d . U P A 2
H13' H 0.1914 0.7894 0.4804 0.090 Uiso 0.25 1 calc R . P A 2
C14' C 0.1119(10) 0.967(3) 0.5312(8) 0.083(4) Uani 0.25 1 d . U P A 2
H14' H 0.0811 1.0169 0.4967 0.099 Uiso 0.25 1 calc R . P A 2
C16' C 0.1414(10) 0.975(3) 0.6404(8) 0.086(4) Uani 0.25 1 d . U P A 2
C17' C 0.2053(9) 0.838(3) 0.6327(7) 0.078(4) Uani 0.25 1 d . U P A 2
H17' H 0.2363 0.8030 0.6685 0.093 Uiso 0.25 1 calc R . P A 2
C18' C -0.0325(10) 1.142(4) 0.5839(11) 0.123(6) Uani 0.3 1 d . U P A 2
H18D H -0.0613 1.0431 0.5549 0.184 Uiso 0.3 1 calc GR . P A 2
H18E H -0.0614 1.2811 0.5898 0.184 Uiso 0.3 1 calc GR . P A 2
H18F H -0.0250 1.0648 0.6239 0.184 Uiso 0.3 1 calc GR . P A 2

loop_
_atom_site_aniso_label
_atom_site_aniso_U_11
_atom_site_aniso_U_22
_atom_site_aniso_U_33
_atom_site_aniso_U_23
_atom_site_aniso_U_13
_atom_site_aniso_U_12
S1 0.0646(5) 0.0614(6) 0.0554(5) 0.0027(4) 0.0059(4) -0.0025(4)
O1 0.1058(19) 0.109(2) 0.0693(16) 0.0056(14) 0.0384(15) 0.0103(17)
O3 0.116(2) 0.0495(15) 0.0886(18) 0.0008(13) 0.0012(15) -0.0133(14)
O4 0.0538(12) 0.0968(19) 0.0678(14) 0.0082(13) 0.0165(10) 0.0079(12)
N1 0.0509(14) 0.0609(17) 0.0480(14) 0.0008(12) 0.0003(11) 0.0005(13)
C1 0.0531(18) 0.061(2) 0.0535(18) -0.0006(16) -0.0034(14) -0.0097(17)
C2 0.0597(19) 0.070(2) 0.065(2) 0.0024(18) -0.0047(16) -0.0029(19)
C3 0.075(2) 0.072(3) 0.086(3) 0.007(2) -0.013(2) -0.002(2)
C4 0.093(3) 0.076(3) 0.084(3) 0.024(2) -0.013(2) -0.005(2)
C5 0.090(3) 0.092(3) 0.066(2) 0.016(2) 0.004(2) -0.018(3)
C6 0.069(2) 0.071(2) 0.0550(19) 0.0030(17) -0.0010(16) -0.0061(19)
C7 0.071(2) 0.077(3) 0.0514(18) -0.0019(17) 0.0137(16) -0.010(2)
C8 0.0519(17) 0.063(2) 0.0530(18) -0.0081(16) 0.0035(14) -0.0019(17)
C9 0.0509(17) 0.0547(19) 0.0523(17) -0.0109(15) -0.0004(14) -0.0006(16)
C10 0.0517(16) 0.056(2) 0.0508(17) -0.0038(15) 0.0002(13) 0.0016(16)
C11 0.0522(17) 0.069(2) 0.0458(16) -0.0039(15) 0.0052(13) -0.0046(17)
C12 0.0536(18) 0.065(2) 0.0564(19) -0.0129(16) 0.0032(15) -0.0014(17)
C15 0.073(3) 0.097(3) 0.119(4) -0.028(3) 0.009(3) 0.024(3)
C19 0.0601(19) 0.057(2) 0.0542(18) 0.0030(16) 0.0064(15) 0.0129(17)
C20 0.083(3) 0.078(3) 0.091(3) 0.023(2) 0.001(2) 0.008(2)
C21 0.091(3) 0.126(4) 0.095(3) 0.034(3) -0.021(3) 0.025(3)
C22 0.073(3) 0.118(4) 0.084(3) 0.008(3) -0.018(2) 0.013(3)
C23 0.094(3) 0.085(3) 0.105(3) 0.004(2) -0.031(3) -0.003(2)
C24 0.091(3) 0.065(2) 0.092(3) 0.013(2) -0.030(2) 0.005(2)
C25 0.106(4) 0.212(7) 0.144(5) 0.010(4) -0.068(3) -0.008(4)
O2 0.093(4) 0.169(5) 0.114(4) 0.007(4) 0.023(3) 0.056(4)
C13 0.063(3) 0.070(3) 0.109(4) -0.013(3) 0.008(3) 0.002(3)
C14 0.084(4) 0.075(4) 0.149(5) -0.007(4) 0.002(4) 0.018(3)
C16 0.066(3) 0.136(5) 0.120(5) -0.013(4) 0.029(3) 0.013(4)
C17 0.070(3) 0.103(4) 0.092(4) 0.005(3) 0.017(3) 0.017(3)
C18 0.218(12) 0.163(10) 0.264(12) 0.050(8) 0.075(10) 0.110(10)
O2' 0.105(8) 0.101(8) 0.124(8) -0.012(7) 0.014(7) 0.029(7)
C13' 0.082(7) 0.082(8) 0.062(7) -0.010(6) 0.018(6) 0.015(7)
C14' 0.077(8) 0.095(9) 0.076(8) 0.011(7) -0.001(7) 0.017(7)
C16' 0.081(8) 0.093(8) 0.084(8) -0.007(7) -0.005(7) 0.015(7)
C17' 0.086(8) 0.085(8) 0.062(7) -0.010(6) -0.002(6) 0.014(7)
C18' 0.071(9) 0.141(14) 0.156(14) -0.029(11) 0.007(10) -0.002(10)

loop_
_atom_type_symbol
_atom_type_description
_atom_type_scat_dispersion_real
_atom_type_scat_dispersion_imag
_atom_type_scat_source
C C 0.0033 0.0016 'International Tables Vol C Tables 4.2.6.8 and 6.1.1.4'
H H 0.0000 0.0000 'International Tables Vol C Tables 4.2.6.8 and 6.1.1.4'
N N 0.0061 0.0033 'International Tables Vol C Tables 4.2.6.8 and 6.1.1.4'
O O 0.0106 0.0060 'International Tables Vol C Tables 4.2.6.8 and 6.1.1.4'
S S 0.1246 0.1234 'International Tables Vol C Tables 4.2.6.8 and 6.1.1.4'

loop_
_geom_angle_atom_site_label_1
_geom_angle_atom_site_label_2
_geom_angle_atom_site_label_3
_geom_angle
O3 S1 C10 111.21(15)
O3 S1 C19 108.29(15)
O4 S1 O3 117.10(15)
O4 S1 C10 106.04(14)
O4 S1 C19 107.61(14)
C10 S1 C19 106.00(15)
C8 N1 C1 111.9(2)
C11 N1 C1 137.3(3)
C11 N1 C8 110.7(3)
C2 C1 N1 129.6(3)
C2 C1 C6 123.2(3)
C6 C1 N1 107.2(3)
C1 C2 H2 121.7
C1 C2 C3 116.5(3)
C3 C2 H2 121.7
C2 C3 H3 119.2
C4 C3 C2 121.6(4)
C4 C3 H3 119.2
C3 C4 H4 119.6
C3 C4 C5 120.8(4)
C5 C4 H4 119.6
C4 C5 H5 120.5
C4 C5 C6 118.9(4)
C6 C5 H5 120.5
C1 C6 C7 109.6(3)
C5 C6 C1 119.0(3)
C5 C6 C7 131.4(3)
O1 C7 C6 127.5(3)
O1 C7 C8 128.0(3)
C6 C7 C8 104.5(3)
N1 C8 C7 106.7(3)
N1 C8 C9 108.4(3)
C9 C8 C7 144.8(3)
C8 C9 C10 104.5(3)
C8 C9 C12 125.1(3)
C10 C9 C12 130.2(3)
C9 C10 S1 132.7(2)
C11 C10 S1 118.5(2)
C11 C10 C9 108.8(3)
N1 C11 C10 107.5(3)
N1 C11 H11 126.2
C10 C11 H11 126.2
C13 C12 C9 123.2(3)
C13 C12 C17 117.8(4)
C17 C12 C9 119.0(4)
C13' C12 C9 126.9(6)
C17' C12 C9 121.7(7)
C17' C12 C13' 111.4(8)
C14 C15 O2 131.6(6)
C16 C15 O2 110.9(6)
C16 C15 C14 117.5(5)
C14' C15 O2' 94.2(11)
C14' C15 C16' 125.9(11)
C16' C15 O2' 137.3(10)
C20 C19 S1 119.7(3)
C24 C19 S1 121.0(3)
C24 C19 C20 119.0(3)
C19 C20 H20 120.1
C19 C20 C21 119.8(4)
C21 C20 H20 120.1
C20 C21 H21 119.5
C22 C21 C20 121.1(4)
C22 C21 H21 119.5
C21 C22 C25 121.1(4)
C23 C22 C21 117.8(4)
C23 C22 C25 121.0(5)
C22 C23 H23 118.8
C22 C23 C24 122.5(4)
C24 C23 H23 118.8
C19 C24 C23 119.8(3)
C19 C24 H24 120.1
C23 C24 H24 120.1
C22 C25 H25A 109.5
C22 C25 H25B 109.5
C22 C25 H25C 109.5
H25A C25 H25B 109.5
H25A C25 H25C 109.5
H25B C25 H25C 109.5
C18 O2 C15 112.7(9)
C12 C13 H13 119.3
C12 C13 C14 121.4(5)
C14 C13 H13 119.3
C15 C14 H14 119.6
C13 C14 C15 120.8(6)
C13 C14 H14 119.6
C15 C16 H16 119.2
C15 C16 C17 121.7(6)
C17 C16 H16 119.2
C12 C17 H17 119.7
C16 C17 C12 120.5(5)
C16 C17 H17 119.7
O2 C18 H18A 109.5
O2 C18 H18B 109.5
O2 C18 H18C 109.5
H18A C18 H18B 109.5
H18A C18 H18C 109.5
H18B C18 H18C 109.5
C18' O2' C15 112(2)
C12 C13' H13' 118.9
C14' C13' C12 122.2(12)
C14' C13' H13' 118.9
C15 C14' C13' 120.1(13)
C15 C14' H14' 120.0
C13' C14' H14' 120.0
C17' C16' C15 115.0(13)
C12 C17' H17' 117.6
C16' C17' C12 124.8(13)
C16' C17' H17' 117.6
O2' C18' H18D 109.5
O2' C18' H18E 109.5
O2' C18' H18F 109.5
H18D C18' H18E 109.5
H18D C18' H18F 109.5
H18E C18' H18F 109.5

loop_
_geom_bond_atom_site_label_1
_geom_bond_atom_site_label_2
_geom_bond_distance
S1 O3 1.440(2)
S1 O4 1.437(2)
S1 C10 1.735(3)
S1 C19 1.756(3)
O1 C7 1.220(4)
N1 C1 1.422(4)
N1 C8 1.385(4)
N1 C11 1.339(3)
C1 C2 1.371(4)
C1 C6 1.389(4)
C2 H2 0.9300
C2 C3 1.392(5)
C3 H3 0.9300
C3 C4 1.373(5)
C4 H4 0.9300
C4 C5 1.381(5)
C5 H5 0.9300
C5 C6 1.384(5)
C6 C7 1.483(5)
C7 C8 1.491(4)
C8 C9 1.393(4)
C9 C10 1.446(4)
C9 C12 1.464(4)
C10 C11 1.382(4)
C11 H11 0.9300
C12 C13 1.355(6)
C12 C17 1.392(6)
C12 C13' 1.447(15)
C12 C17' 1.430(14)
C15 O2 1.393(7)
C15 C14 1.391(8)
C15 C16 1.356(7)
C15 O2' 1.497(18)
C15 C14' 1.189(17)
C15 C16' 1.441(16)
C19 C20 1.380(5)
C19 C24 1.363(4)
C20 H20 0.9300
C20 C21 1.388(6)
C21 H21 0.9300
C21 C22 1.373(6)
C22 C23 1.348(5)
C22 C25 1.523(6)
C23 H23 0.9300
C23 C24 1.380(5)
C24 H24 0.9300
C25 H25A 0.9600
C25 H25B 0.9600
C25 H25C 0.9600
O2 C18 1.392(8)
C13 H13 0.9300
C13 C14 1.377(7)
C14 H14 0.9300
C16 H16 0.9300
C16 C17 1.374(7)
C17 H17 0.9300
C18 H18A 0.9600
C18 H18B 0.9600
C18 H18C 0.9600
O2' C18' 1.26(2)
C13' H13' 0.9300
C13' C14' 1.42(2)
C14' H14' 0.9300
C16' C17' 1.366(19)
C17' H17' 0.9300
C18' H18D 0.9600
C18' H18E 0.9600
C18' H18F 0.9600

loop_
_geom_torsion_atom_site_label_1
_geom_torsion_atom_site_label_2
_geom_torsion_atom_site_label_3
_geom_torsion_atom_site_label_4
_geom_torsion
S1 C10 C11 N1 -179.9(2)
S1 C19 C20 C21 173.9(3)
S1 C19 C24 C23 -175.8(3)
O1 C7 C8 N1 179.6(3)
O1 C7 C8 C9 -0.9(7)
O3 S1 C10 C9 50.9(3)
O3 S1 C10 C11 -130.0(2)
O3 S1 C19 C20 31.4(3)
O3 S1 C19 C24 -155.1(3)
O4 S1 C10 C9 179.2(3)
O4 S1 C10 C11 -1.7(3)
O4 S1 C19 C20 -96.1(3)
O4 S1 C19 C24 77.5(3)
N1 C1 C2 C3 -178.2(3)
N1 C1 C6 C5 179.7(3)
N1 C1 C6 C7 1.5(4)
N1 C8 C9 C10 -0.2(3)
N1 C8 C9 C12 175.7(3)
C1 N1 C8 C7 2.4(3)
C1 N1 C8 C9 -177.3(2)
C1 N1 C11 C10 176.6(3)
C1 C2 C3 C4 -0.6(5)
C1 C6 C7 O1 178.9(3)
C1 C6 C7 C8 -0.1(4)
C2 C1 C6 C5 1.6(5)
C2 C1 C6 C7 -176.6(3)
C2 C3 C4 C5 0.4(6)
C3 C4 C5 C6 0.8(6)
C4 C5 C6 C1 -1.7(5)
C4 C5 C6 C7 176.0(3)
C5 C6 C7 O1 1.0(6)
C5 C6 C7 C8 -178.0(4)
C6 C1 C2 C3 -0.4(5)
C6 C7 C8 N1 -1.3(3)
C6 C7 C8 C9 178.1(4)
C7 C8 C9 C10 -179.7(4)
C7 C8 C9 C12 -3.8(7)
C8 N1 C1 C2 175.5(3)
C8 N1 C1 C6 -2.5(3)
C8 N1 C11 C10 0.4(3)
C8 C9 C10 S1 179.7(2)
C8 C9 C10 C11 0.5(3)
C8 C9 C12 C13 152.0(4)
C8 C9 C12 C17 -29.8(5)
C8 C9 C12 C13' -147.0(9)
C8 C9 C12 C17' 35.9(9)
C9 C10 C11 N1 -0.6(3)
C9 C12 C13 C14 177.6(5)
C9 C12 C17 C16 -177.3(5)
C9 C12 C13' C14' 176.4(12)
C9 C12 C17' C16' -177.4(14)
C10 S1 C19 C20 150.8(3)
C10 S1 C19 C24 -35.7(3)
C10 C9 C12 C13 -33.1(6)
C10 C9 C12 C17 145.1(4)
C10 C9 C12 C13' 27.9(10)
C10 C9 C12 C17' -149.2(9)
C11 N1 C1 C2 -0.6(6)
C11 N1 C1 C6 -178.6(3)
C11 N1 C8 C7 179.6(2)
C11 N1 C8 C9 -0.1(3)
C12 C9 C10 S1 4.1(5)
C12 C9 C10 C11 -175.1(3)
C12 C13 C14 C15 3.2(10)
C12 C13' C14' C15 1(3)
C15 C16 C17 C12 -4.1(10)
C15 C16' C17' C12 1(2)
C19 S1 C10 C9 -66.6(3)
C19 S1 C10 C11 112.5(2)
C19 C20 C21 C22 1.9(7)
C20 C19 C24 C23 -2.2(6)
C20 C21 C22 C23 -1.9(7)
C20 C21 C22 C25 -178.3(4)
C21 C22 C23 C24 -0.1(7)
C22 C23 C24 C19 2.2(7)
C24 C19 C20 C21 0.2(6)
C25 C22 C23 C24 176.3(4)
O2 C15 C14 C13 172.6(6)
O2 C15 C16 C17 -172.4(6)
C13 C12 C17 C16 1.0(8)
C14 C15 O2 C18 23.6(13)
C14 C15 C16 C17 6.4(10)
C16 C15 O2 C18 -157.8(9)
C16 C15 C14 C13 -5.9(10)
C17 C12 C13 C14 -0.6(8)
O2' C15 C14' C13' 170.8(18)
O2' C15 C16' C17' -164.0(14)
C13' C12 C17' C16' 5(2)
C14' C15 O2' C18' 123.1(17)
C14' C15 C16' C17' -7(2)
C16' C15 O2' C18' -76(2)
C16' C15 C14' C13' 6(3)
C17' C12 C13' C14' -6(2)
